data_2007003
loop_
_publ_author_name
'Sujittra Youngme'
'Kamphone Chandavong'
'Chaveng Pakawatchai'
'Zhong-yuan Zhou'
'Hoong-Kun Fun'

_publ_section_title
;
 Bis(di-2-pyridyl-<i>N</i>-amine)(propionato-<i>O</i>)copper(II)
 Nitrate
;
_journal_issue 2
_journal_name_full 'Acta Crystallographica Section C'
_journal_page_first 199
_journal_page_last 201
_journal_paper_doi 10.1107/S0108270197014194
_journal_volume 54
_journal_year 1998
_chemical_formula_iupac '[Cu (C10 H9 N3)2 (C3 H5 O2)] [N O3]'
_chemical_formula_sum 'C23 H23 Cu N7 O5'
_chemical_formula_weight 541.02
_chemical_name_systematic
;
Bis(di-2-pyridylamine)(propionato)copper(II) Nitrate
;
_space_group_IT_number 14
_symmetry_cell_setting monoclinic
_symmetry_space_group_name_Hall '-P 2ybc'
_symmetry_space_group_name_H-M 'P 1 21/c 1'
_audit_creation_method SHELXL
_cell_angle_alpha 90.00
_cell_angle_beta 92.790(10)
_cell_angle_gamma 90.00
_cell_formula_units_Z 4
_cell_length_a 13.058(3)
_cell_length_b 8.6770(10)
_cell_length_c 21.842(3)
_cell_measurement_reflns_used 18
_cell_measurement_temperature 293(2)
_cell_measurement_theta_max 12.93
_cell_measurement_theta_min 0.05
_cell_volume 2471.9(7)
_diffrn_ambient_temperature 293(2)
_diffrn_measurement_device 'Siemens P4 diffractometer'
_diffrn_measurement_method '\q/2\q scans'
_diffrn_radiation_monochromator graphite
_diffrn_radiation_source 'fine-focus sealed tube'
_diffrn_radiation_type MoK\a
_diffrn_radiation_wavelength 0.71073
_diffrn_reflns_av_R_equivalents 0.0209
_diffrn_reflns_av_sigmaI/netI 0.0365
_diffrn_reflns_limit_h_max 14
_diffrn_reflns_limit_h_min -1
_diffrn_reflns_limit_k_max 10
_diffrn_reflns_limit_k_min -1
_diffrn_reflns_limit_l_max 25
_diffrn_reflns_limit_l_min -25
_diffrn_reflns_number 5640
_diffrn_reflns_theta_max 25.01
_diffrn_reflns_theta_min 1.56
_diffrn_standards_decay_% <3
_diffrn_standards_interval_count 97
_diffrn_standards_number 3
_exptl_absorpt_coefficient_mu 0.932
_exptl_absorpt_correction_type none
_exptl_crystal_colour 'dark green'
_exptl_crystal_density_diffrn 1.454
_exptl_crystal_density_meas ?
_exptl_crystal_description slab
_exptl_crystal_F_000 1116
_exptl_crystal_size_max 0.58
_exptl_crystal_size_mid 0.46
_exptl_crystal_size_min 0.26
_refine_diff_density_max 0.497
_refine_diff_density_min -0.346
_refine_ls_extinction_method none
_refine_ls_goodness_of_fit_all 0.984
_refine_ls_goodness_of_fit_obs 1.093
_refine_ls_hydrogen_treatment refall
_refine_ls_matrix_type full
_refine_ls_number_parameters 430
_refine_ls_number_reflns 4333
_refine_ls_number_restraints 16
_refine_ls_restrained_S_all 0.992
_refine_ls_restrained_S_obs 1.102
_refine_ls_R_factor_all 0.0519
_refine_ls_R_factor_obs .0376
_refine_ls_shift/esd_max 0.001
_refine_ls_shift/esd_mean 0.000
_refine_ls_structure_factor_coef Fsqd
_refine_ls_weighting_details 'w = 1/[\s^2^(Fo^2^)+(0.0685P)^2^] where P=(Fo^2^+2Fc^2^)/3'
_refine_ls_weighting_scheme calc
_refine_ls_wR_factor_all 0.1053
_refine_ls_wR_factor_obs .0997
_reflns_number_observed 3261
_reflns_number_total 4333
_reflns_observed_criterion >2sigma(I)
_cod_data_source_file cf1199.cif
_cod_data_source_block cvg1
_cod_depositor_comments
;
The following automatic conversions were performed:

'_exptl_crystal_density_meas' value 'not measured' was changed to '?'
- the value is perceived as not measured.

Automatic conversion script
Id: cif_fix_values 3008 2015-01-20 13:52:24Z robertas 

The following automatic conversions were performed:

'_refine_ls_weighting_scheme' value 'calc w =
1/[\s^2^(Fo^2^)+(0.0685P)^2^] where P=(Fo^2^+2Fc^2^)/3' was changed
to 'calc'. New tag '_refine_ls_weighting_details' was created. The
value of the new tag was set to 'w = 1/[\s^2^(Fo^2^)+(0.0685P)^2^]
where P=(Fo^2^+2Fc^2^)/3'.

Automatic conversion script
Id: cif_fix_values 3143 2015-03-26 13:38:13Z robertas 
;
_cod_original_sg_symbol_H-M 'P 21/c'
_cod_database_code 2007003

loop_
_symmetry_equiv_pos_as_xyz
'x, y, z'
'-x, y+1/2, -z+1/2'
'-x, -y, -z'
'x, -y-1/2, z-1/2'

loop_
_atom_site_aniso_label
_atom_site_aniso_U_11
_atom_site_aniso_U_22
_atom_site_aniso_U_33
_atom_site_aniso_U_12
_atom_site_aniso_U_13
_atom_site_aniso_U_23
Cu .0404(2) .0573(2) .0382(2) .0043(2) .01344(13) .00631(15)
O1 .0610(13) .0810(15) .0519(11) .0151(12) .0173(10) .0196(11)
O2 .089(2) .091(2) .0663(15) .026(2) .0349(13) -.0023(14)
O3 .109(3) .087(3) .131(4) -.002(2) .055(3) -.011(3)
O4 .156(5) .107(4) .077(3) -.026(4) .033(5) .024(3)
O5 .105(3) .098(3) .056(2) -.007(2) .030(2) .007(2)
O3A .22(2) .077(10) .090(11) -.005(12) .024(12) .023(9)
O4A .121(14) .16(2) .035(7) -.03(2) -.008(8) .015(10)
O5A .30(3) .149(19) .054(9) -.02(2) .039(13) -.027(12)
N1 .0453(12) .0539(13) .0447(12) .0015(11) .0117(10) .0037(11)
N2 .0410(12) .0588(14) .0453(12) .0022(11) .0069(9) .0064(11)
N3 .0488(13) .069(2) .0442(12) -.0026(12) .0151(10) .0110(12)
N4 .0438(12) .066(2) .0416(12) .0032(11) .0058(10) .0059(11)
N5 .0514(14) .063(2) .0502(13) .0027(12) .0212(11) -.0023(12)
N6 .0442(13) .087(2) .0446(13) -.0017(13) .0164(11) .0195(13)
N7 .0478(14) .075(2) .061(2) -.0125(14) .0150(12) .004(2)
C1 .0364(13) .055(2) .0505(15) .0069(13) .0109(11) .0058(13)
C2 .056(2) .060(2) .073(2) -.002(2) .018(2) .014(2)
C3 .065(2) .059(2) .091(3) -.009(2) .006(2) -.002(2)
C4 .072(2) .065(2) .068(2) .002(2) .008(2) -.012(2)
C5 .058(2) .065(2) .053(2) .005(2) .0136(14) -.001(2)
C6 .0378(14) .074(2) .0405(13) .0072(14) .0078(11) .0010(13)
C7 .055(2) .101(3) .051(2) -.003(2) .0225(15) -.007(2)
C8 .067(2) .113(3) .066(2) .003(2) .020(2) -.034(2)
C9 .082(2) .079(3) .085(3) .003(2) .022(2) -.030(2)
C10 .073(2) .067(2) .072(2) -.002(2) .022(2) -.007(2)
C11 .062(2) .075(2) .053(2) .009(2) -.002(2) .005(2)
C12 .064(2) .095(3) .071(2) .008(2) -.014(2) -.003(2)
C13 .042(2) .112(3) .108(3) .003(2) -.013(2) -.014(3)
C14 .047(2) .100(3) .075(2) -.008(2) .018(2) .001(2)
C15 .0411(14) .067(2) .052(2) .0001(14) .0102(12) .0022(14)
C16 .053(2) .057(2) .0386(13) -.0012(14) .0089(11) .0055(12)
C17 .074(2) .080(2) .048(2) .002(2) .006(2) .015(2)
C18 .093(3) .077(3) .055(2) .012(2) -.019(2) .015(2)
C19 .056(2) .068(2) .084(2) .010(2) -.016(2) -.001(2)
C20 .043(2) .058(2) .067(2) .0031(14) .0032(14) .002(2)
C21 .074(2) .075(2) .087(3) .036(2) .024(2) .011(2)
C22A .090(7) .124(7) .166(7) .054(6) .044(9) .051(7)
C23A .22(2) .107(10) .187(10) .024(13) -.047(16) .014(7)
C22B .090(7) .124(7) .166(7) .054(6) .044(9) .051(7)
C23B .22(2) .107(10) .187(10) .024(13) -.047(16) .014(7)

loop_
_atom_site_label
_atom_site_fract_x
_atom_site_fract_y
_atom_site_fract_z
_atom_site_U_iso_or_equiv
_atom_site_thermal_displace_type
_atom_site_calc_flag
_atom_site_refinement_flags
_atom_site_occupancy
_atom_site_disorder_group
_atom_site_type_symbol
Cu .68056(2) .42993(4) .128383(13) .04491(13) Uani d . 1 . Cu
O1 .6122(2) .6174(3) .08975(9) .0642(6) Uani d . 1 . O
O2 .5682(2) .6383(3) .18488(11) .0811(7) Uani d . 1 . O
O3 1.0278(4) .3797(5) .1232(2) .1072(15) Uani d PD .78 . O
O4 1.0679(9) .1516(7) .1462(2) .112(2) Uani d PD .78 . O
O5 1.0966(4) .2316(5) .0578(2) .0859(12) Uani d PD .78 . O
O3A 1.059(2) .3850(12) .0869(7) .128(7) Uani d PD .22 . O
O4A 1.069(3) .215(2) .1608(5) .107(9) Uani d PD .22 . O
O5A 1.064(2) .1519(17) .0675(6) .165(11) Uani d PD .22 . O
N1 .8040(2) .5669(3) .13757(10) .0476(5) Uani d . 1 . N
N2 .7250(2) .2824(3) .19614(10) .0482(5) Uani d . 1 . N
N3 .8371(2) .5554(3) .03204(11) .0536(6) Uani d . 1 . N
N4 .5450(2) .3251(3) .12210(10) .0505(6) Uani d . 1 . N
N5 .7556(2) .3226(3) .05411(10) .0543(6) Uani d . 1 . N
N6 .5556(2) .2441(3) .22502(11) .0582(7) Uani d . 1 . N
N7 1.0617(2) .2538(3) .10801(12) .0608(7) Uani d D 1 . N
C1 .8461(2) .6278(3) .08833(12) .0471(6) Uani d . 1 . C
C2 .9003(2) .7671(4) .0928(2) .0623(8) Uani d . 1 . C
C3 .9139(3) .8390(4) .1477(2) .0717(9) Uani d . 1 . C
C4 .8758(3) .7713(4) .2000(2) .0681(9) Uani d . 1 . C
C5 .8219(2) .6394(4) .19267(14) .0583(8) Uani d . 1 . C
C6 .8157(2) .4029(4) .01826(12) .0506(7) Uani d . 1 . C
C7 .8564(3) .3376(5) -.03379(15) .0683(10) Uani d . 1 . C
C8 .8383(3) .1873(6) -.0464(2) .0813(11) Uani d . 1 . C
C9 .7801(3) .0998(5) -.0081(2) .0812(11) Uani d . 1 . C
C10 .7409(3) .1726(4) .0409(2) .0700(9) Uani d . 1 . C
C11 .4862(3) .3436(4) .0699(2) .0637(8) Uani d . 1 . C
C12 .3844(3) .3154(5) .0647(2) .0773(10) Uani d . 1 . C
C13 .3377(3) .2655(6) .1162(2) .0878(13) Uani d . 1 . C
C14 .3928(2) .2427(5) .1689(2) .0736(10) Uani d . 1 . C
C15 .4994(2) .2718(4) .17135(13) .0530(7) Uani d . 1 . C
C16 .6593(2) .2212(3) .23479(11) .0494(7) Uani d . 1 . C
C17 .6935(3) .1339(5) .28497(15) .0673(9) Uani d . 1 . C
C18 .7955(3) .1070(5) .2941(2) .0758(11) Uani d . 1 . C
C19 .8633(3) .1638(4) .2537(2) .0698(10) Uani d . 1 . C
C20 .8261(2) .2510(4) .20641(15) .0559(7) Uani d . 1 . C
C21 .5700(3) .6908(4) .1320(2) .0780(11) Uani d D 1 . C
C22A .5473(7) .8633(7) .1248(7) .125(4) Uani d PD .55 1 C
H22A .5249(7) .9061(7) .1630(7) .150 Uiso calc PR .55 1 H
H22B .6081(7) .9183(7) .1133(7) .150 Uiso calc PR .55 1 H
C23A .4638(13) .876(2) .0753(9) .172(7) Uani d PD .55 1 C
H23A .4469(13) .983(2) .0688(9) .258 Uiso calc PR .55 1 H
H23B .4042(13) .822(2) .0875(9) .258 Uiso calc PR .55 1 H
H23C .4870(13) .833(2) .0380(9) .258 Uiso calc PR .55 1 H
C22B .4930(9) .8185(15) .1175(9) .125(4) Uani d PD .45 2 C
H22C .4271(9) .7751(15) .1043(9) .150 Uiso calc PR .45 2 H
H22D .4840(9) .8816(15) .1535(9) .150 Uiso calc PR .45 2 H
C23B .5352(17) .914(3) .0670(10) .172(7) Uani d PD .45 2 C
H23D .4890(17) .997(3) .0570(10) .258 Uiso calc PR .45 2 H
H23E .5426(17) .850(3) .0315(10) .258 Uiso calc PR .45 2 H
H23F .6008(17) .954(3) .0804(10) .258 Uiso calc PR .45 2 H
H2 .921(2) .803(4) .0567(14) .060(9) Uiso d . 1 . H
H3 .946(3) .936(5) .1546(18) .089(12) Uiso d . 1 . H
H4 .888(3) .815(4) .2425(16) .076(10) Uiso d . 1 . H
H5 .796(3) .582(4) .2265(16) .069(10) Uiso d . 1 . H
H7 .896(3) .396(4) -.0546(16) .068(10) Uiso d . 1 . H
H8 .870(4) .138(6) -.082(2) .117(15) Uiso d . 1 . H
H9 .764(4) -.017(5) -.018(2) .117(15) Uiso d . 1 . H
H10 .705(3) .111(5) .0715(17) .089(12) Uiso d . 1 . H
H11 .521(3) .388(4) .0389(17) .079(11) Uiso d . 1 . H
H12 .351(3) .327(5) .0266(17) .085(12) Uiso d . 1 . H
H13 .274(4) .245(5) .1118(19) .103(14) Uiso d . 1 . H
H14 .369(3) .203(4) .2045(17) .077(11) Uiso d . 1 . H
H17 .647(3) .099(4) .3082(14) .054(9) Uiso d . 1 . H
H18 .812(3) .063(4) .3197(18) .071(12) Uiso d . 1 . H
H19 .924(3) .149(4) .2615(15) .068(10) Uiso d . 1 . H
H20 .876(3) .304(4) .1786(15) .077(10) Uiso d . 1 . H
H1N3 .862(2) .609(4) .0017(15) .055(9) Uiso d . 1 . H
H1N6 .523(3) .212(4) .2512(14) .055(9) Uiso d . 1 . H

loop_
_atom_type_symbol
_atom_type_description
_atom_type_scat_dispersion_real
_atom_type_scat_dispersion_imag
_atom_type_scat_source
C C 0.0033 0.0016 'International Tables Vol C Tables 4.2.6.8 and 6.1.1.4'
H H 0.0000 0.0000 'International Tables Vol C Tables 4.2.6.8 and 6.1.1.4'
N N 0.0061 0.0033 'International Tables Vol C Tables 4.2.6.8 and 6.1.1.4'
O O 0.0106 0.0060 'International Tables Vol C Tables 4.2.6.8 and 6.1.1.4'
Cu Cu 0.3201 1.2651 'International Tables Vol C Tables 4.2.6.8 and 6.1.1.4'

loop_
_geom_angle_atom_site_label_1
_geom_angle_atom_site_label_2
_geom_angle_atom_site_label_3
_geom_angle
_geom_angle_publ_flag
N4 Cu N1 170.59(10) yes
N4 Cu O1 88.05(10) yes
N1 Cu O1 84.33(9) yes
N4 Cu N2 89.06(9) yes
N1 Cu N2 95.82(9) yes
O1 Cu N2 157.14(9) yes
N4 Cu N5 100.76(10) yes
N1 Cu N5 86.47(9) yes
O1 Cu N5 104.00(9) yes
N2 Cu N5 98.82(9) yes
C21 O1 Cu 107.4(2) ?
O3A O3 N7 68.2(7) ?
O3A O3 O4A 108.3(14) ?
N7 O3 O4A 44.2(6) ?
O4A O4 N7 73.1(12) ?
O4A O4 O5A 119.8(13) ?
N7 O4 O5A 46.8(5) ?
O5A O5 N7 71.8(8) ?
O5A O5 O3A 114.7(16) ?
N7 O5 O3A 50.5(5) ?
O3 O3A N7 68.4(7) ?
O3 O3A O5 118.3(8) ?
N7 O3A O5 50.2(5) ?
O4 O4A N7 76.3(11) ?
O4 O4A O3 118.6(19) ?
N7 O4A O3 45.7(7) ?
O5 O5A N7 68.2(8) ?
O5 O5A O4 105.1(13) ?
N7 O5A O4 45.1(5) ?
C1 N1 C5 117.8(3) ?
C1 N1 Cu 120.8(2) ?
C5 N1 Cu 117.5(2) ?
C16 N2 C20 117.6(3) ?
C16 N2 Cu 122.8(2) ?
C20 N2 Cu 119.4(2) ?
C1 N3 C6 129.5(2) ?
C15 N4 C11 117.6(3) ?
C15 N4 Cu 122.1(2) ?
C11 N4 Cu 118.1(2) ?
C6 N5 C10 117.5(3) ?
C6 N5 Cu 121.4(2) ?
C10 N5 Cu 121.1(2) ?
C15 N6 C16 129.7(2) ?
O4A N7 O4 30.6(11) ?
O4A N7 O5 143.2(16) ?
O4 N7 O5 118.9(5) ?
O4A N7 O3A 128.3(12) ?
O4 N7 O3A 158.9(9) ?
O5 N7 O3A 79.3(9) ?
O4A N7 O3 90.2(12) ?
O4 N7 O3 118.4(5) ?
O5 N7 O3 122.4(4) ?
O3A N7 O3 43.5(8) ?
O4A N7 O5A 118.6(12) ?
O4 N7 O5A 88.1(9) ?
O5 N7 O5A 40.0(10) ?
O3A N7 O5A 112.9(10) ?
O3 N7 O5A 146.8(12) ?
N1 C1 N3 121.0(3) ?
N1 C1 C2 120.6(3) ?
N3 C1 C2 118.3(3) ?
C3 C2 C1 120.2(3) ?
C2 C3 C4 119.5(3) ?
C5 C4 C3 117.7(3) ?
C4 C5 N1 124.1(3) ?
N5 C6 N3 119.4(2) ?
N5 C6 C7 121.6(3) ?
N3 C6 C7 118.9(3) ?
C8 C7 C6 119.2(4) ?
C7 C8 C9 120.1(3) ?
C10 C9 C8 117.3(4) ?
N5 C10 C9 124.2(4) ?
C12 C11 N4 124.4(3) ?
C11 C12 C13 117.5(4) ?
C14 C13 C12 120.5(3) ?
C13 C14 C15 119.4(4) ?
N4 C15 N6 120.5(2) ?
N4 C15 C14 120.5(3) ?
N6 C15 C14 119.0(3) ?
N2 C16 N6 120.0(2) ?
N2 C16 C17 121.4(3) ?
N6 C16 C17 118.6(3) ?
C18 C17 C16 119.0(3) ?
C17 C18 C19 120.2(3) ?
C20 C19 C18 118.2(3) ?
C19 C20 N2 123.4(3) ?
O2 C21 O1 121.4(3) ?
O2 C21 C22B 114.8(7) ?
O1 C21 C22B 121.3(8) ?
O2 C21 C22A 116.2(6) ?
O1 C21 C22A 120.2(6) ?
C23A C22A C21 106.1(10) ?
C23B C22B C21 107.0(12) ?

loop_
_geom_bond_atom_site_label_1
_geom_bond_atom_site_label_2
_geom_bond_site_symmetry_2
_geom_bond_distance
_geom_bond_publ_flag
Cu N4 . 1.989(2) yes
Cu N1 . 2.005(2) yes
Cu O1 . 2.020(2) yes
Cu N2 . 2.020(2) yes
Cu N5 . 2.148(2) yes
Cu O2 . 2.669(3) yes
O1 C21 . 1.269(4) ?
O2 C21 . 1.242(4) ?
O3 O3A . .91(2) ?
O3 N7 . 1.231(4) ?
O3 O4A . 1.72(2) ?
O4 O4A . .64(2) ?
O4 N7 . 1.217(5) ?
O4 O5A . 1.717(15) ?
O5 O5A . .85(2) ?
O5 N7 . 1.224(4) ?
O5 O3A . 1.56(2) ?
O3A N7 . 1.229(8) ?
O4A N7 . 1.199(9) ?
O5A N7 . 1.252(9) ?
N1 C1 . 1.340(3) ?
N1 C5 . 1.368(4) ?
N2 C16 . 1.342(3) ?
N2 C20 . 1.356(4) ?
N3 C1 . 1.380(4) ?
N3 C6 . 1.383(4) ?
N4 C15 . 1.337(3) ?
N4 C11 . 1.353(4) ?
N5 C6 . 1.332(4) ?
N5 C10 . 1.346(4) ?
N6 C15 . 1.373(4) ?
N6 C16 . 1.375(4) ?
C1 C2 . 1.402(4) ?
C2 C3 . 1.356(5) ?
C3 C4 . 1.397(5) ?
C4 C5 . 1.349(5) ?
C6 C7 . 1.398(4) ?
C7 C8 . 1.352(6) ?
C8 C9 . 1.384(6) ?
C9 C10 . 1.363(5) ?
C11 C12 . 1.350(5) ?
C12 C13 . 1.376(6) ?
C13 C14 . 1.343(6) ?
C14 C15 . 1.413(4) ?
C16 C17 . 1.388(4) ?
C17 C18 . 1.357(6) ?
C18 C19 . 1.372(6) ?
C19 C20 . 1.351(5) ?
C21 C22B . 1.519(5) ?
C21 C22A . 1.533(5) ?
C22A C23A . 1.502(5) ?
C22B C23B . 1.502(5) ?

loop_
_geom_hbond_atom_site_label_D
_geom_hbond_atom_site_label_H
_geom_hbond_atom_site_label_A
_geom_hbond_site_symmetry_A
_geom_hbond_distance_DH
_geom_hbond_distance_HA
_geom_hbond_distance_DA
_geom_hbond_angle_DHA
C20 H20 O3 1_555 1.02(4) 2.46(4) 3.457(6) 165(3)
C2 H2 O5 3_765 0.90(3) 2.52(3) 3.291(5) 144(2)
N3 H1N3 O5 3_765 0.88(3) 1.99(3) 2.859(5) 168(3)
C3 H3 O4 1_565 0.95(4) 2.47(4) 3.377(9) 160(3)
C13 H13 O5 1_455 0.85(5) 2.55(4) 3.352(6) 157(4)
C14 H14 O2 2_645 0.92(4) 2.58(4) 3.334(4) 140(3)
N6 H1N6 O2 2_645 0.78(3) 1.98(3) 2.763(4) 176(3)

loop_
_geom_torsion_atom_site_label_1
_geom_torsion_atom_site_label_2
_geom_torsion_atom_site_label_3
_geom_torsion_atom_site_label_4
_geom_torsion
N4 Cu O1 C21 82.4(3)
N1 Cu O1 C21 -92.1(3)
N2 Cu O1 C21 -0.6(4)
N5 Cu O1 C21 -177.0(2)
N7 O3 O3A N7 0.000(2)
O4A O3 O3A N7 18.9(15)
N7 O3 O3A O5 6.0(14)
O4A O3 O3A O5 25.(3)
O5A O5 O3A O3 27.(3)
N7 O5 O3A O3 -7.3(16)
O5A O5 O3A N7 34.(2)
N7 O5 O3A N7 0.000(3)
N7 O4 O4A N7 0.000(3)
O5A O4 O4A N7 3.(4)
N7 O4 O4A O3 18.(3)
O5A O4 O4A O3 21.(7)
O3A O3 O4A O4 -50.(6)
N7 O3 O4A O4 -24.(4)
O3A O3 O4A N7 -26.(2)
N7 O3 O4A N7 0.000(5)
N7 O5 O5A N7 0.0000(10)
O3A O5 O5A N7 -27.2(17)
N7 O5 O5A O4 -26.5(10)
O3A O5 O5A O4 -54.(3)
O4A O4 O5A O5 32.(6)
N7 O4 O5A O5 35.8(16)
O4A O4 O5A N7 -4.(5)
N7 O4 O5A N7 0.000(3)
N4 Cu N1 C1 -97.2(6)
O1 Cu N1 C1 -61.2(2)
N2 Cu N1 C1 141.8(2)
N5 Cu N1 C1 43.3(2)
N4 Cu N1 C5 60.2(6)
O1 Cu N1 C5 96.2(2)
N2 Cu N1 C5 -60.8(2)
N5 Cu N1 C5 -159.3(2)
N4 Cu N2 C16 -30.7(2)
N1 Cu N2 C16 141.2(2)
O1 Cu N2 C16 52.0(4)
N5 Cu N2 C16 -131.4(2)
N4 Cu N2 C20 154.1(2)
N1 Cu N2 C20 -33.9(2)
O1 Cu N2 C20 -123.2(3)
N5 Cu N2 C20 53.4(2)
N1 Cu N4 C15 -84.5(6)
O1 Cu N4 C15 -120.4(2)
N2 Cu N4 C15 37.0(2)
N5 Cu N4 C15 135.8(2)
N1 Cu N4 C11 78.1(6)
O1 Cu N4 C11 42.3(2)
N2 Cu N4 C11 -160.4(2)
N5 Cu N4 C11 -61.6(2)
N4 Cu N5 C6 140.7(2)
N1 Cu N5 C6 -33.2(2)
O1 Cu N5 C6 50.1(2)
N2 Cu N5 C6 -128.5(2)
N4 Cu N5 C10 -37.1(3)
N1 Cu N5 C10 149.0(3)
O1 Cu N5 C10 -127.8(3)
N2 Cu N5 C10 53.6(3)
O4 O4A N7 O4 0.000(5)
O3 O4A N7 O4 -158.(4)
O4 O4A N7 O5 -48.(6)
O3 O4A N7 O5 153.9(19)
O4 O4A N7 O3A -179.(3)
O3 O4A N7 O3A 23.(2)
O4 O4A N7 O3 158.(4)
O3 O4A N7 O3 0.000(4)
O4 O4A N7 O5A -5.(5)
O3 O4A N7 O5A -163.(2)
O4A O4 N7 O4A 0.000(5)
O5A O4 N7 O4A -176.(5)
O4A O4 N7 O5 150.(4)
O5A O4 N7 O5 -26.6(15)
O4A O4 N7 O3A 2.(7)
O5A O4 N7 O3A -174.(4)
O4A O4 N7 O3 -25.(5)
O5A O4 N7 O3 159.1(16)
O4A O4 N7 O5A 176.(5)
O5A O4 N7 O5A 0.000(2)
O5A O5 N7 O4A 70.(3)
O3A O5 N7 O4A -143.(3)
O5A O5 N7 O4 44.(2)
O3A O5 N7 O4 -168.6(13)
O5A O5 N7 O3A -147.(3)
O3A O5 N7 O3A 0.000(2)
O5A O5 N7 O3 -142.(2)
O3A O5 N7 O3 5.6(13)
O5A O5 N7 O5A 0.000(2)
O3A O5 N7 O5A 147.(3)
O3 O3A N7 O4A -34.(3)
O5 O3A N7 O4A 153.(3)
O3 O3A N7 O4 -36.(5)
O5 O3A N7 O4 151.(3)
O3 O3A N7 O5 173.1(16)
O5 O3A N7 O5 0.0000(10)
O3 O3A N7 O3 0.000(3)
O5 O3A N7 O3 -173.1(16)
O3 O3A N7 O5A 151.0(18)
O5 O3A N7 O5A -22.1(18)
O3A O3 N7 O4A 154.(2)
O4A O3 N7 O4A 0.000(4)
O3A O3 N7 O4 166.2(18)
O4A O3 N7 O4 12.(2)
O3A O3 N7 O5 -8.0(18)
O4A O3 N7 O5 -161.8(18)
O3A O3 N7 O3A 0.000(3)
O4A O3 N7 O3A -154.(2)
O3A O3 N7 O5A -55.(3)
O4A O3 N7 O5A 152.(3)
O5 O5A N7 O4A -140.(2)
O4 O5A N7 O4A 2.(3)
O5 O5A N7 O4 -142.5(19)
O4 O5A N7 O4 0.000(2)
O5 O5A N7 O5 0.000(2)
O4 O5A N7 O5 142.5(19)
O5 O5A N7 O3A 35.(3)
O4 O5A N7 O3A 177.6(16)
O5 O5A N7 O3 73.(3)
O4 O5A N7 O3 -145.(2)
C5 N1 C1 N3 175.7(3)
Cu N1 C1 N3 -27.0(3)
C5 N1 C1 C2 -4.5(4)
Cu N1 C1 C2 152.9(2)
C6 N3 C1 N1 -20.9(4)
C6 N3 C1 C2 159.2(3)
N1 C1 C2 C3 2.4(5)
N3 C1 C2 C3 -177.7(3)
C1 C2 C3 C4 1.6(5)
C2 C3 C4 C5 -3.3(5)
C3 C4 C5 N1 1.2(5)
C1 N1 C5 C4 2.7(5)
Cu N1 C5 C4 -155.4(3)
C10 N5 C6 N3 -176.7(3)
Cu N5 C6 N3 5.4(4)
C10 N5 C6 C7 4.5(4)
Cu N5 C6 C7 -173.5(2)
C1 N3 C6 N5 31.7(4)
C1 N3 C6 C7 -149.5(3)
N5 C6 C7 C8 -3.2(5)
N3 C6 C7 C8 178.0(3)
C6 C7 C8 C9 0.0(6)
C7 C8 C9 C10 1.7(6)
C6 N5 C10 C9 -2.8(5)
Cu N5 C10 C9 175.2(3)
C8 C9 C10 N5 -0.3(6)
C15 N4 C11 C12 1.7(5)
Cu N4 C11 C12 -161.8(3)
N4 C11 C12 C13 0.4(6)
C11 C12 C13 C14 -1.6(7)
C12 C13 C14 C15 0.6(7)
C11 N4 C15 N6 177.2(3)
Cu N4 C15 N6 -20.1(4)
C11 N4 C15 C14 -2.6(5)
Cu N4 C15 C14 160.1(3)
C16 N6 C15 N4 -20.1(5)
C16 N6 C15 C14 159.7(3)
C13 C14 C15 N4 1.6(6)
C13 C14 C15 N6 -178.2(4)
C20 N2 C16 N6 -177.3(3)
Cu N2 C16 N6 7.4(4)
C20 N2 C16 C17 2.5(4)
Cu N2 C16 C17 -172.8(3)
C15 N6 C16 N2 26.8(5)
C15 N6 C16 C17 -153.0(3)
N2 C16 C17 C18 -1.6(5)
N6 C16 C17 C18 178.2(3)
C16 C17 C18 C19 -0.9(6)
C17 C18 C19 C20 2.3(6)
C18 C19 C20 N2 -1.5(6)
C16 N2 C20 C19 -0.9(5)
Cu N2 C20 C19 174.5(3)
Cu O1 C21 O2 -5.6(5)
Cu O1 C21 C22B -166.8(8)
Cu O1 C21 C22A 156.9(5)
O2 C21 C22A C23A -127.8(11)
O1 C21 C22A C23A 68.8(12)
C22B C21 C22A C23A -33.(2)
O2 C21 C22B C23B 154.6(13)
O1 C21 C22B C23B -43.0(18)
C22A C21 C22B C23B 54.6(19)
